data_4336221
loop_
_publ_author_name
'Michael D. Randles'
'Peter V. Simpson'
'Vivek Gupta'
'Junhong Fu'
'Graeme J. Moxey'
'Torsten Schwich'
'Alan L. Criddle'
'Simon Petrie'
'Jonathan G. MacLellan'
'Stuart R. Batten'
'Robert Stranger'
'Marie P. Cifuentes'
'Mark G. Humphrey'

_publ_section_title
;
 Syntheses of Pentanuclear Group 6 Iridium Clusters by Core Expansion of
 Tetranuclear Clusters with Ir(CO)2(\h5-C5Me4R) (R = H, Me)
;
_journal_name_full 'Inorganic Chemistry'
_journal_page_first 11256
_journal_page_last 11268
_journal_paper_doi 10.1021/ic401502f
_journal_volume 52
_journal_year 2013
_chemical_formula_moiety 'C24 H18 Ir4 O10 W1'
_chemical_formula_sum 'C24 H18 Ir4 O10 W'
_chemical_formula_weight 1419.13
_space_group_IT_number 14
_symmetry_cell_setting monoclinic
_symmetry_space_group_name_Hall '-P 2ybc'
_symmetry_space_group_name_H-M 'P 1 21/c 1'
_atom_sites_solution_hydrogens difmap
_atom_sites_solution_primary direct
_audit_creation_date 12-08-22
_audit_creation_method CRYSTALS_ver_14.23
_cell_angle_alpha 90
_cell_angle_beta 109.0795(8)
_cell_angle_gamma 90
_cell_formula_units_Z 4
_cell_length_a 16.7438(3)
_cell_length_b 8.95740(10)
_cell_length_c 19.3271(3)
_cell_measurement_reflns_used 34501
_cell_measurement_temperature 200
_cell_measurement_theta_max 27
_cell_measurement_theta_min 3
_cell_volume 2739.46(7)
_computing_cell_refinement 'DENZO/SCALEPACK (Otwinowski & Minor, 1997)'
_computing_data_collection 'COLLECT (Nonius, 2001).'
_computing_data_reduction 'DENZO/SCALEPACK (Otwinowski & Minor, 1997)'
_computing_molecular_graphics
;
ORTEP-II (Johnson 1976) in teXsan (MSC, 1992-1997)
;
_computing_publication_material 'CRYSTALS (Betteridge et al., 2003)'
_computing_structure_refinement 'CRYSTALS (Betteridge et al., 2003)'
_computing_structure_solution 'SIR92 (Altomare et al., 1994)'
_diffrn_ambient_temperature 200
_diffrn_measured_fraction_theta_full 0.999
_diffrn_measured_fraction_theta_max 0.999
_diffrn_measurement_device Area
_diffrn_measurement_device_type 'Nonius KappaCCD'
_diffrn_measurement_method '\f and \w scans with CCD'
_diffrn_radiation_monochromator graphite
_diffrn_radiation_type 'Mo K\a'
_diffrn_radiation_wavelength 0.71073
_diffrn_reflns_av_R_equivalents 0.085
_diffrn_reflns_limit_h_max 21
_diffrn_reflns_limit_h_min -21
_diffrn_reflns_limit_k_max 11
_diffrn_reflns_limit_k_min -11
_diffrn_reflns_limit_l_max 25
_diffrn_reflns_limit_l_min -25
_diffrn_reflns_number 59136
_diffrn_reflns_theta_full 27.498
_diffrn_reflns_theta_max 27.498
_diffrn_reflns_theta_min 2.574
_diffrn_standards_number 0
_exptl_absorpt_coefficient_mu 23.598
_exptl_absorpt_correction_T_max 0.565
_exptl_absorpt_correction_T_min 0.058
_exptl_absorpt_correction_type integration
_exptl_absorpt_process_details
;
via gaussian method (Coppens, 1970) implemented in maXus (2000)
;
_exptl_crystal_colour 'dark brown'
_exptl_crystal_density_diffrn 3.441
_exptl_crystal_description lath
_exptl_crystal_F_000 2496
_exptl_crystal_size_max 0.220
_exptl_crystal_size_mid 0.090
_exptl_crystal_size_min 0.030
_refine_diff_density_max 1.91
_refine_diff_density_min -1.86
_refine_ls_extinction_method none
_refine_ls_goodness_of_fit_ref 0.9763
_refine_ls_hydrogen_treatment constr
_refine_ls_matrix_type full
_refine_ls_number_parameters 352
_refine_ls_number_reflns 6281
_refine_ls_number_restraints 0
_refine_ls_R_factor_all 0.0405
_refine_ls_R_factor_gt 0.0289
_refine_ls_shift/su_max 0.0010327
_refine_ls_shift/su_mean 0.0000374
_refine_ls_structure_factor_coef Fsqd
_refine_ls_weighting_details
;
 Method= Modified Sheldrick 
 w=1/[\s^2^(F^2^) + ( 0.04P)^2^ + 6.13P] 
 ,where P=(max(Fo^2^,0) + 2Fc^2^)/3 
;
_refine_ls_weighting_scheme calc
_refine_ls_wR_factor_all 0.0659
_refine_ls_wR_factor_gt 0.0626
_refine_ls_wR_factor_ref 0.0659
_reflns_limit_h_max 20
_reflns_limit_h_min -21
_reflns_limit_k_max 11
_reflns_limit_k_min 0
_reflns_limit_l_max 25
_reflns_limit_l_min 0
_reflns_number_gt 5243
_reflns_number_total 6281
_reflns_threshold_expression I>2.0\s(I)
_oxford_diffrn_Wilson_B_factor 1.85
_oxford_diffrn_Wilson_scale 625.15
_oxford_refine_ls_r_factor_ref 0.0405
_oxford_refine_ls_scale 0.066521(8)
_oxford_reflns_number_all 6281
_oxford_reflns_threshold_expression_ref I>-10.0\s(I)
_cod_data_source_file ic401502f_si_002_04.cif
_cod_data_source_block 1d
_cod_original_sg_symbol_H-M 'P 21/c'
_cod_original_formula_sum 'C24 H18 Ir4 O10 W1'
_cod_database_code 4336221

loop_
_symmetry_equiv_pos_as_xyz
x,y,z
-x,-y,-z
-x,y+1/2,-z+1/2
x,-y+1/2,z+1/2

loop_
_atom_site_label
_atom_site_type_symbol
_atom_site_fract_x
_atom_site_fract_y
_atom_site_fract_z
_atom_site_U_iso_or_equiv
_atom_site_occupancy
_atom_site_adp_type
_atom_site_refinement_flags_posn
Ir2 Ir 0.163284(18) 0.15333(3) 0.256184(14) 0.0245 1.0000 Uani .
Ir3 Ir 0.221149(19) -0.13235(3) 0.250032(14) 0.0255 1.0000 Uani .
Ir4 Ir 0.265507(17) 0.09483(3) 0.175198(14) 0.0233 1.0000 Uani .
Ir5 Ir 0.209341(19) -0.01799(3) 0.379586(15) 0.0274 1.0000 Uani .
W1 W 0.334093(18) 0.09763(3) 0.323433(14) 0.0239 1.0000 Uani .
O111 O 0.4109(4) -0.2042(6) 0.4008(3) 0.0433 1.0000 Uani .
O141 O 0.4417(3) -0.0270(7) 0.2311(3) 0.0393 1.0000 Uani .
O221 O 0.1589(4) 0.4670(6) 0.1985(3) 0.0482 1.0000 Uani .
O222 O -0.0256(4) 0.0960(8) 0.1866(4) 0.0715 1.0000 Uani .
O251 O 0.1678(4) 0.3123(6) 0.3967(3) 0.0440 1.0000 Uani .
O331 O 0.0514(4) -0.2208(8) 0.1417(4) 0.0624 1.0000 Uani .
O332 O 0.3272(5) -0.3508(7) 0.1985(4) 0.0580 1.0000 Uani .
O351 O 0.2236(4) -0.3641(6) 0.3666(3) 0.0416 1.0000 Uani .
O551 O 0.0436(5) -0.0796(9) 0.4058(5) 0.0827 1.0000 Uani .
O552 O 0.3280(5) -0.0563(7) 0.5328(3) 0.0553 1.0000 Uani .
C1 C 0.4059(6) 0.3195(9) 0.3196(5) 0.0424 1.0000 Uani .
C2 C 0.3501(6) 0.3521(8) 0.3584(5) 0.0406 1.0000 Uani .
C3 C 0.3748(6) 0.2668(9) 0.4216(4) 0.0417 1.0000 Uani .
C4 C 0.4448(6) 0.1841(10) 0.4229(5) 0.0465 1.0000 Uani .
C5 C 0.4650(5) 0.2132(10) 0.3593(5) 0.0487 1.0000 Uani .
C6 C 0.2499(5) 0.2756(8) 0.0976(4) 0.0316 1.0000 Uani .
C7 C 0.3271(5) 0.2013(8) 0.1017(4) 0.0283 1.0000 Uani .
C8 C 0.3029(5) 0.0514(8) 0.0771(3) 0.0282 1.0000 Uani .
C9 C 0.2132(5) 0.0379(9) 0.0559(4) 0.0314 1.0000 Uani .
C10 C 0.1786(5) 0.1772(9) 0.0671(3) 0.0307 1.0000 Uani .
C11 C 0.4123(6) 0.2654(10) 0.1257(4) 0.0425 1.0000 Uani .
C12 C 0.3617(6) -0.0653(10) 0.0646(5) 0.0474 1.0000 Uani .
C13 C 0.1621(6) -0.0953(10) 0.0186(5) 0.0482 1.0000 Uani .
C14 C 0.0885(5) 0.2190(12) 0.0442(4) 0.0509 1.0000 Uani .
C111 C 0.3782(5) -0.0972(9) 0.3704(4) 0.0307 1.0000 Uani .
C141 C 0.3829(5) 0.0214(8) 0.2448(4) 0.0256 1.0000 Uani .
C221 C 0.1608(5) 0.3485(8) 0.2194(4) 0.0310 1.0000 Uani .
C222 C 0.0437(6) 0.1170(9) 0.2115(5) 0.0453 1.0000 Uani .
C251 C 0.1743(5) 0.2140(8) 0.3611(4) 0.0315 1.0000 Uani .
C331 C 0.1136(6) -0.1868(9) 0.1813(4) 0.0394 1.0000 Uani .
C332 C 0.2869(6) -0.2696(9) 0.2187(4) 0.0374 1.0000 Uani .
C351 C 0.2176(5) -0.2481(8) 0.3392(4) 0.0303 1.0000 Uani .
C551 C 0.1046(6) -0.0633(9) 0.3941(5) 0.0463 1.0000 Uani .
C552 C 0.2813(6) -0.0405(8) 0.4751(4) 0.0367 1.0000 Uani .
H11 H 0.4071 0.3685 0.2763 0.0502 1.0000 Uiso R
H21 H 0.3070 0.4260 0.3458 0.0489 1.0000 Uiso R
H31 H 0.3513 0.2725 0.4601 0.0505 1.0000 Uiso R
H41 H 0.4775 0.1245 0.4628 0.0555 1.0000 Uiso R
H51 H 0.5140 0.1806 0.3491 0.0572 1.0000 Uiso R
H61 H 0.2456 0.3781 0.1085 0.0374 1.0000 Uiso R
H111 H 0.4517 0.1911 0.1231 0.0515 1.0000 Uiso R
H112 H 0.4261 0.2998 0.1747 0.0515 1.0000 Uiso R
H113 H 0.4144 0.3465 0.0947 0.0515 1.0000 Uiso R
H121 H 0.3316 -0.1556 0.0485 0.0568 1.0000 Uiso R
H122 H 0.4065 -0.0827 0.1090 0.0568 1.0000 Uiso R
H123 H 0.3841 -0.0305 0.0283 0.0568 1.0000 Uiso R
H131 H 0.1039 -0.0763 0.0104 0.0582 1.0000 Uiso R
H132 H 0.1792 -0.1810 0.0488 0.0582 1.0000 Uiso R
H133 H 0.1709 -0.1123 -0.0269 0.0582 1.0000 Uiso R
H141 H 0.0548 0.1331 0.0263 0.0608 1.0000 Uiso R
H142 H 0.0774 0.2920 0.0066 0.0608 1.0000 Uiso R
H143 H 0.0753 0.2587 0.0848 0.0608 1.0000 Uiso R

loop_
_atom_site_aniso_label
_atom_site_aniso_U_11
_atom_site_aniso_U_22
_atom_site_aniso_U_33
_atom_site_aniso_U_23
_atom_site_aniso_U_13
_atom_site_aniso_U_12
Ir2 0.02256(15) 0.02591(14) 0.02605(13) 0.00083(10) 0.00921(11) 0.00133(11)
Ir3 0.02746(16) 0.02336(14) 0.02616(14) -0.00116(10) 0.00946(12) -0.00179(11)
Ir4 0.02175(14) 0.02707(14) 0.02167(13) 0.00066(10) 0.00776(11) 0.00049(11)
Ir5 0.02916(16) 0.02938(15) 0.02669(14) 0.00182(11) 0.01309(12) -0.00127(12)
W1 0.02144(15) 0.02756(15) 0.02214(13) -0.00022(11) 0.00631(11) -0.00197(12)
O111 0.030(3) 0.045(3) 0.050(3) 0.020(3) 0.007(3) 0.010(3)
O141 0.025(3) 0.060(4) 0.035(3) 0.005(3) 0.014(2) 0.009(3)
O221 0.067(5) 0.028(3) 0.049(4) 0.001(3) 0.019(3) 0.001(3)
O222 0.023(4) 0.080(5) 0.097(6) 0.000(4) 0.000(4) -0.006(3)
O251 0.066(4) 0.036(3) 0.033(3) -0.001(2) 0.021(3) 0.009(3)
O331 0.038(4) 0.070(5) 0.063(4) -0.012(4) -0.006(3) -0.013(3)
O332 0.068(5) 0.044(4) 0.075(5) -0.016(3) 0.042(4) 0.009(3)
O351 0.052(4) 0.028(3) 0.046(3) 0.011(2) 0.019(3) 0.005(3)
O551 0.059(5) 0.078(5) 0.138(8) 0.014(5) 0.069(5) -0.007(4)
O552 0.071(5) 0.059(4) 0.026(3) 0.004(3) 0.001(3) 0.009(3)
C1 0.049(6) 0.039(4) 0.040(4) -0.001(4) 0.017(4) -0.021(4)
C2 0.042(5) 0.028(4) 0.048(5) -0.011(3) 0.008(4) -0.010(4)
C3 0.046(5) 0.047(5) 0.035(4) -0.022(4) 0.017(4) -0.021(4)
C4 0.032(5) 0.048(5) 0.041(5) -0.001(4) -0.012(4) -0.008(4)
C5 0.023(4) 0.055(5) 0.068(6) -0.018(5) 0.015(4) -0.016(4)
C6 0.045(5) 0.026(4) 0.030(4) 0.010(3) 0.020(4) 0.009(3)
C7 0.026(4) 0.039(4) 0.026(3) 0.002(3) 0.016(3) 0.003(3)
C8 0.029(4) 0.043(4) 0.016(3) -0.001(3) 0.013(3) 0.006(3)
C9 0.033(4) 0.044(4) 0.019(3) -0.006(3) 0.011(3) -0.003(4)
C10 0.027(4) 0.046(4) 0.017(3) 0.005(3) 0.003(3) 0.006(3)
C11 0.047(5) 0.052(5) 0.032(4) 0.002(4) 0.016(4) -0.015(4)
C12 0.047(6) 0.059(5) 0.036(4) -0.002(4) 0.014(4) 0.012(5)
C13 0.047(6) 0.062(6) 0.042(5) -0.015(4) 0.022(4) -0.019(5)
C14 0.034(5) 0.085(7) 0.033(4) 0.005(4) 0.011(4) 0.020(5)
C111 0.018(4) 0.046(4) 0.030(4) 0.000(3) 0.009(3) -0.001(3)
C141 0.024(4) 0.031(4) 0.020(3) 0.004(3) 0.005(3) 0.000(3)
C221 0.024(4) 0.029(4) 0.038(4) -0.006(3) 0.008(3) 0.002(3)
C222 0.027(5) 0.045(5) 0.057(5) 0.004(4) 0.004(4) 0.002(4)
C251 0.043(5) 0.025(4) 0.029(4) 0.008(3) 0.015(3) 0.000(3)
C331 0.038(5) 0.036(4) 0.041(4) 0.000(4) 0.009(4) -0.002(4)
C332 0.043(5) 0.031(4) 0.040(4) -0.004(3) 0.015(4) -0.006(4)
C351 0.028(4) 0.033(4) 0.030(4) 0.005(3) 0.010(3) -0.003(3)
C551 0.049(6) 0.037(4) 0.064(6) 0.009(4) 0.034(5) 0.005(4)
C552 0.054(6) 0.022(4) 0.043(5) -0.002(3) 0.028(4) -0.003(4)

loop_
_atom_type_symbol
_atom_type_scat_dispersion_real
_atom_type_scat_dispersion_imag
_atom_type_scat_Cromer_Mann_a1
_atom_type_scat_Cromer_Mann_b1
_atom_type_scat_Cromer_Mann_a2
_atom_type_scat_Cromer_Mann_b2
_atom_type_scat_Cromer_Mann_a3
_atom_type_scat_Cromer_Mann_b3
_atom_type_scat_Cromer_Mann_a4
_atom_type_scat_Cromer_Mann_b4
_atom_type_scat_Cromer_Mann_c
_atom_type_scat_source
C 0.0033 0.0016 2.3100 20.8439 1.0200 10.2075 1.5886 0.5687 0.8650 51.6512 0.2156 'International Tables Vol C 4.2.6.8 and 6.1.1.4'
H 0.0000 0.0000 0.4930 10.5109 0.3229 26.1257 0.1402 3.1424 0.0408 57.7998 0.0030 'International Tables Vol C 4.2.6.8 and 6.1.1.4'
O 0.0106 0.0060 3.0485 13.2771 2.2868 5.7011 1.5463 0.3239 0.8670 32.9089 0.2508 'International Tables Vol C 4.2.6.8 and 6.1.1.4'
W -0.8490 6.8722 29.0818 1.7203 15.4300 9.2259 14.4327 0.3217 5.1198 57.0560 9.8875 'International Tables Vol C 4.2.6.8 and 6.1.1.4'
Ir -1.4442 7.9887 27.3049 1.5928 16.7296 8.8655 15.6115 0.4179 5.8338 45.0011 11.4722 'International Tables Vol C 4.2.6.8 and 6.1.1.4'

loop_
_exptl_crystal_face_index_h
_exptl_crystal_face_index_k
_exptl_crystal_face_index_l
_exptl_crystal_face_perp_dist
-1 0 0 0.010
1 0 0 0.015
0 -1 0 0.140
0 1 0 0.080
1 0 -2 0.070
-1 0 2 0.020

loop_
_geom_angle_atom_site_label_1
_geom_angle_atom_site_label_2
_geom_angle_atom_site_label_3
_geom_angle
_geom_angle_publ_flag
Ir3 Ir2 Ir4 59.980(10) yes
Ir3 Ir2 Ir5 60.771(10) yes
Ir4 Ir2 Ir5 110.090(13) yes
Ir3 Ir2 W1 61.917(10) yes
Ir4 Ir2 W1 59.245(10) yes
Ir5 Ir2 W1 62.306(10) yes
Ir3 Ir2 C221 144.2(2) yes
Ir4 Ir2 C221 84.4(2) yes
Ir5 Ir2 C221 144.9(2) yes
W1 Ir2 C221 103.7(2) yes
Ir3 Ir2 C222 98.7(3) yes
Ir4 Ir2 C222 117.7(3) yes
Ir5 Ir2 C222 104.6(3) yes
W1 Ir2 C222 159.9(2) yes
C221 Ir2 C222 95.5(3) yes
Ir3 Ir2 C251 111.7(2) yes
Ir4 Ir2 C251 138.6(2) yes
Ir5 Ir2 C251 51.3(2) yes
W1 Ir2 C251 80.7(2) yes
C221 Ir2 C251 96.4(3) yes
C222 Ir2 C251 103.4(4) yes
Ir2 Ir3 Ir4 59.444(10) yes
Ir2 Ir3 Ir5 59.155(10) yes
Ir4 Ir3 Ir5 108.330(12) yes
Ir2 Ir3 W1 59.389(10) yes
Ir4 Ir3 W1 58.232(9) yes
Ir5 Ir3 W1 60.890(10) yes
Ir2 Ir3 C331 90.1(2) yes
Ir4 Ir3 C331 100.3(2) yes
Ir5 Ir3 C331 113.1(3) yes
W1 Ir3 C331 148.3(2) yes
Ir2 Ir3 C332 151.0(2) yes
Ir4 Ir3 C332 91.6(2) yes
Ir5 Ir3 C332 139.1(2) yes
W1 Ir3 C332 105.7(2) yes
C331 Ir3 C332 97.3(4) yes
Ir2 Ir3 C351 109.3(2) yes
Ir4 Ir3 C351 156.6(2) yes
Ir5 Ir3 C351 52.5(2) yes
W1 Ir3 C351 98.4(2) yes
C331 Ir3 C351 100.2(3) yes
C332 Ir3 C351 97.1(3) yes
Ir3 Ir4 Ir2 60.576(10) yes
Ir3 Ir4 W1 62.840(10) yes
Ir2 Ir4 W1 61.319(10) yes
Ir3 Ir4 C6 158.5(2) yes
Ir2 Ir4 C6 107.3(2) yes
W1 Ir4 C6 129.6(2) yes
Ir3 Ir4 C7 156.79(19) yes
Ir2 Ir4 C7 142.62(19) yes
W1 Ir4 C7 123.03(19) yes
C6 Ir4 C7 38.1(3) yes
Ir3 Ir4 C8 121.5(2) yes
Ir2 Ir4 C8 158.80(19) yes
W1 Ir4 C8 139.78(19) yes
C6 Ir4 C8 62.8(3) yes
C7 Ir4 C8 37.8(3) yes
Ir3 Ir4 C9 107.0(2) yes
Ir2 Ir4 C9 121.9(2) yes
W1 Ir4 C9 167.3(2) yes
C6 Ir4 C9 62.6(3) yes
C7 Ir4 C9 63.1(3) yes
Ir3 Ir4 C10 122.1(2) yes
Ir2 Ir4 C10 97.70(19) yes
W1 Ir4 C10 154.25(19) yes
C6 Ir4 C10 38.2(3) yes
C7 Ir4 C10 63.9(3) yes
Ir3 Ir4 C141 77.68(19) yes
Ir2 Ir4 C141 109.03(19) yes
W1 Ir4 C141 48.72(19) yes
C6 Ir4 C141 123.8(3) yes
C7 Ir4 C141 90.6(3) yes
C8 Ir4 C9 37.3(3) yes
C8 Ir4 C10 62.6(3) yes
C9 Ir4 C10 37.0(3) yes
C8 Ir4 C141 91.5(3) yes
C9 Ir4 C141 124.0(3) yes
C10 Ir4 C141 152.7(3) yes
Ir3 Ir5 Ir2 60.074(10) yes
Ir3 Ir5 W1 60.783(10) yes
Ir2 Ir5 W1 59.638(10) yes
Ir3 Ir5 C251 107.59(19) yes
Ir2 Ir5 C251 47.86(19) yes
W1 Ir5 C251 77.3(2) yes
Ir3 Ir5 C351 46.34(18) yes
Ir2 Ir5 C351 104.29(18) yes
W1 Ir5 C351 93.79(19) yes
C251 Ir5 C351 151.6(3) yes
Ir3 Ir5 C551 113.3(3) yes
Ir2 Ir5 C551 103.8(3) yes
W1 Ir5 C551 163.4(3) yes
C251 Ir5 C551 90.9(3) yes
C351 Ir5 C551 91.1(3) yes
Ir3 Ir5 C552 130.0(2) yes
Ir2 Ir5 C552 146.8(2) yes
W1 Ir5 C552 95.8(3) yes
C251 Ir5 C552 108.8(3) yes
C351 Ir5 C552 98.8(3) yes
C551 Ir5 C552 99.2(4) yes
Ir5 W1 Ir3 58.327(10) yes
Ir5 W1 Ir2 58.056(10) yes
Ir3 W1 Ir2 58.694(10) yes
Ir5 W1 Ir4 106.798(12) yes
Ir3 W1 Ir4 58.929(9) yes
Ir2 W1 Ir4 59.436(10) yes
Ir5 W1 C1 140.5(2) yes
Ir3 W1 C1 150.0(2) yes
Ir2 W1 C1 107.1(2) yes
Ir4 W1 C1 91.1(2) yes
Ir5 W1 C2 105.7(2) yes
Ir3 W1 C2 146.6(2) yes
Ir2 W1 C2 87.9(2) yes
Ir4 W1 C2 106.2(2) yes
C1 W1 C2 34.8(3) yes
Ir5 W1 C3 89.0(2) yes
Ir3 W1 C3 147.3(2) yes
Ir2 W1 C3 104.2(2) yes
Ir4 W1 C3 140.3(2) yes
C1 W1 C3 57.3(3) yes
Ir5 W1 C4 107.0(2) yes
Ir3 W1 C4 151.0(2) yes
Ir2 W1 C4 138.5(2) yes
Ir4 W1 C4 145.5(2) yes
C1 W1 C4 57.6(3) yes
Ir5 W1 C5 142.1(2) yes
Ir3 W1 C5 152.1(2) yes
Ir2 W1 C5 142.2(2) yes
Ir4 W1 C5 110.6(2) yes
C1 W1 C5 35.2(3) yes
Ir5 W1 C111 73.5(2) yes
Ir3 W1 C111 71.3(2) yes
Ir2 W1 C111 122.8(2) yes
Ir4 W1 C111 116.0(2) yes
C1 W1 C111 129.9(3) yes
Ir5 W1 C141 132.65(19) yes
Ir3 W1 C141 75.62(19) yes
Ir2 W1 C141 108.10(19) yes
Ir4 W1 C141 49.66(19) yes
C1 W1 C141 85.8(3) yes
C2 W1 C3 34.1(3) yes
C2 W1 C4 57.2(3) yes
C3 W1 C4 34.3(3) yes
C2 W1 C5 58.4(3) yes
C3 W1 C5 58.2(3) yes
C4 W1 C5 35.2(3) yes
C2 W1 C111 136.3(3) yes
C3 W1 C111 103.3(3) yes
C4 W1 C111 80.7(3) yes
C5 W1 C111 94.7(3) yes
C2 W1 C141 119.6(3) yes
C3 W1 C141 136.7(3) yes
C4 W1 C141 108.6(3) yes
C5 W1 C141 78.7(3) yes
C111 W1 C141 82.5(3) yes
W1 C1 C2 73.8(4) yes
W1 C1 C5 71.6(5) yes
C2 C1 C5 108.7(8) yes
W1 C1 H11 125.5 no
C2 C1 H11 125.6 no
C5 C1 H11 125.4 no
C1 C2 W1 71.4(4) yes
C1 C2 C3 107.3(8) yes
W1 C2 C3 72.2(4) yes
C1 C2 H21 126.1 no
W1 C2 H21 126.3 no
C3 C2 H21 126.4 no
W1 C3 C2 73.7(4) yes
W1 C3 C4 71.9(4) yes
C2 C3 C4 108.7(8) yes
W1 C3 H31 125.6 no
C2 C3 H31 125.5 no
C4 C3 H31 125.5 no
W1 C4 C3 73.8(4) yes
W1 C4 C5 72.1(5) yes
C3 C4 C5 109.3(8) yes
W1 C4 H41 125.2 no
C3 C4 H41 125.3 no
C5 C4 H41 125.1 no
W1 C5 C1 73.2(5) yes
W1 C5 C4 72.7(5) yes
C1 C5 C4 106.0(8) yes
W1 C5 H51 126.6 no
C1 C5 H51 126.6 no
C4 C5 H51 126.7 no
Ir4 C6 C7 73.2(4) yes
Ir4 C6 C10 73.9(4) yes
C7 C6 C10 110.4(6) yes
Ir4 C6 H61 124.8 no
C7 C6 H61 124.6 no
C10 C6 H61 124.6 no
Ir4 C7 C6 68.7(4) yes
Ir4 C7 C8 70.8(4) yes
C6 C7 C8 105.3(6) yes
Ir4 C7 C11 125.0(5) yes
C6 C7 C11 127.1(7) yes
C8 C7 C11 127.6(7) yes
Ir4 C8 C7 71.4(4) yes
Ir4 C8 C9 72.3(4) yes
C7 C8 C9 109.3(6) yes
Ir4 C8 C12 129.8(5) yes
C7 C8 C12 124.9(7) yes
C9 C8 C12 125.1(7) yes
Ir4 C9 C8 70.4(4) yes
Ir4 C9 C10 71.7(4) yes
C8 C9 C10 109.0(7) yes
Ir4 C9 C13 129.9(5) yes
C8 C9 C13 125.8(7) yes
C10 C9 C13 124.8(7) yes
Ir4 C10 C6 67.8(4) yes
Ir4 C10 C9 71.4(4) yes
C6 C10 C9 105.9(7) yes
Ir4 C10 C14 130.6(5) yes
C6 C10 C14 126.5(7) yes
C9 C10 C14 127.3(8) yes
C7 C11 H111 109.3 no
C7 C11 H112 109.7 no
H111 C11 H112 109.5 no
C7 C11 H113 109.5 no
H111 C11 H113 109.5 no
H112 C11 H113 109.5 no
C8 C12 H121 109.8 no
C8 C12 H122 109.5 no
H121 C12 H122 109.5 no
C8 C12 H123 109.1 no
H121 C12 H123 109.5 no
H122 C12 H123 109.5 no
C9 C13 H131 109.2 no
C9 C13 H132 109.7 no
H131 C13 H132 109.5 no
C9 C13 H133 109.5 no
H131 C13 H133 109.5 no
H132 C13 H133 109.5 no
C10 C14 H141 109.3 no
C10 C14 H142 109.3 no
H141 C14 H142 109.5 no
C10 C14 H143 109.8 no
H141 C14 H143 109.5 no
H142 C14 H143 109.5 no
W1 C111 O111 173.7(6) yes
Ir4 C141 W1 81.6(3) yes
Ir4 C141 O141 130.4(5) yes
W1 C141 O141 147.7(5) yes
Ir2 C221 O221 178.5(7) yes
Ir2 C222 O222 179.0(9) yes
Ir5 C251 Ir2 80.8(3) yes
Ir5 C251 O251 135.7(6) yes
Ir2 C251 O251 143.5(6) yes
Ir3 C331 O331 178.8(8) yes
Ir3 C332 O332 178.4(7) yes
Ir5 C351 Ir3 81.2(3) yes
Ir5 C351 O351 132.8(6) yes
Ir3 C351 O351 145.7(6) yes
Ir5 C551 O551 174.5(9) yes
Ir5 C552 O552 177.2(8) yes

loop_
_geom_bond_atom_site_label_1
_geom_bond_atom_site_label_2
_geom_bond_distance
_geom_bond_publ_flag
Ir2 Ir3 2.7525(4) yes
Ir2 Ir4 2.7213(4) yes
Ir2 Ir5 2.7268(4) yes
Ir2 W1 2.7727(4) yes
Ir2 C221 1.883(8) yes
Ir2 C222 1.931(9) yes
Ir2 C251 2.048(7) yes
Ir3 Ir4 2.7362(4) yes
Ir3 Ir5 2.7716(4) yes
Ir3 W1 2.8423(4) yes
Ir3 C331 1.918(9) yes
Ir3 C332 1.878(9) yes
Ir3 C351 2.029(7) yes
Ir4 W1 2.7160(4) yes
Ir4 C6 2.164(7) yes
Ir4 C7 2.224(7) yes
Ir4 C8 2.217(6) yes
Ir4 C9 2.241(7) yes
Ir4 C10 2.246(7) yes
Ir4 C141 2.092(7) yes
Ir5 W1 2.8453(4) yes
Ir5 C251 2.157(7) yes
Ir5 C351 2.224(7) yes
Ir5 C551 1.909(10) yes
Ir5 C552 1.856(9) yes
W1 C1 2.336(8) yes
W1 C2 2.367(7) yes
W1 C3 2.348(7) yes
W1 C4 2.324(7) yes
W1 C5 2.316(8) yes
W1 C111 1.994(8) yes
W1 C141 2.063(7) yes
O111 C111 1.163(9) yes
O141 C141 1.181(8) yes
O221 C221 1.132(9) yes
O222 C222 1.116(10) yes
O251 C251 1.144(9) yes
O331 C331 1.115(10) yes
O332 C332 1.144(10) yes
O351 C351 1.155(8) yes
O551 C551 1.124(11) yes
O552 C552 1.142(10) yes
C1 C2 1.407(13) yes
C1 C5 1.407(13) yes
C1 H11 0.950 no
C2 C3 1.384(12) yes
C2 H21 0.950 no
C3 C4 1.379(13) yes
C3 H31 0.950 no
C4 C5 1.402(13) yes
C4 H41 0.950 no
C5 H51 0.950 no
C6 C7 1.433(10) yes
C6 C10 1.445(11) yes
C6 H61 0.950 no
C7 C8 1.438(11) yes
C7 C11 1.466(11) yes
C8 C9 1.426(11) yes
C8 C12 1.508(11) yes
C9 C10 1.422(11) yes
C9 C13 1.507(11) yes
C10 C14 1.474(11) yes
C11 H111 0.950 no
C11 H112 0.950 no
C11 H113 0.950 no
C12 H121 0.950 no
C12 H122 0.950 no
C12 H123 0.950 no
C13 H131 0.950 no
C13 H132 0.950 no
C13 H133 0.950 no
C14 H141 0.950 no
C14 H142 0.950 no
C14 H143 0.950 no

loop_
_geom_hbond_atom_site_label_D
_geom_hbond_atom_site_label_H
_geom_hbond_atom_site_label_A
_geom_hbond_site_symmetry_A
_geom_hbond_angle_DHA
_geom_hbond_distance_DH
_geom_hbond_distance_HA
_geom_hbond_distance_DA
_geom_hbond_publ_flag
C2 H21 O351 1_565 156.6(2) 0.950 2.453 3.346(12) yes
C11 H113 O552 4_554 139.7(3) 0.950 2.434 3.217(12) yes
C12 H121 O552 4_544 150.9(3) 0.950 2.597 3.458(12) yes
C12 H122 O141 . 139.0(3) 0.950 2.294 3.075(12) yes
C13 H133 O351 4_544 168.3(2) 0.950 2.500 3.436(12) yes
C14 H143 O551 3_555 132.7(3) 0.950 2.517 3.237(12) yes
